data_4302689
loop_
_publ_author_name
'Paul H. Tobash'
'Svilen Bobev'
'Joe D. Thompson'
'John L. Sarrao'

_publ_section_title
;
Magnesium Substitutions in Rare-Earth Metal Germanides with the
Orthorhombic Gd5Si4-type Structure. Synthesis, Crystal Chemistry, and
Magnetic Properties of RE5-xMgxGe4 (RE= Gd-Tm, Lu, and Y)
;
_journal_name_full 'Inorganic Chemistry'
_journal_page_first 6641
_journal_page_last 6651
_journal_paper_doi 10.1021/ic900616c
_journal_volume 48
_journal_year 2009
_chemical_formula_moiety 4(Ge),1.48(Mg),3.52(Tb)
_chemical_formula_sum 'Ge4 Mg1.48 Tb3.52'
_chemical_formula_weight 886.07
_chemical_name_systematic
; 
 ? 
;
_space_group_IT_number 62
_symmetry_cell_setting orthorhombic
_symmetry_space_group_name_Hall '-P 2ac 2n'
_symmetry_space_group_name_H-M 'P n m a'
_atom_sites_solution_primary direct
_atom_sites_solution_secondary difmap
_audit_creation_method SHELXL-97
_cell_angle_alpha 90.00
_cell_angle_beta 90.00
_cell_angle_gamma 90.00
_cell_formula_units_Z 4
_cell_length_a 7.128(5)
_cell_length_b 14.512(11)
_cell_length_c 7.732(6)
_cell_measurement_reflns_used 1030
_cell_measurement_temperature 120(2)
_cell_measurement_theta_max 28.32
_cell_measurement_theta_min 2.81
_cell_volume 799.8(10)
_computing_cell_refinement 'SAINT (Bruker, 2002)'
_computing_data_collection 'SMART (Bruker, 2002)'
_computing_data_reduction SAINT
_computing_molecular_graphics 'XP in SHELXTL'
_computing_publication_material SHELXTL
_computing_structure_refinement SHELXTL
_computing_structure_solution 'SHELXTL (Bruker, 2002)'
_diffrn_ambient_temperature 120(2)
_diffrn_measured_fraction_theta_full 1.000
_diffrn_measured_fraction_theta_max 1.000
_diffrn_measurement_device_type 'Bruker SMART APEX'
_diffrn_measurement_method \w
_diffrn_radiation_monochromator graphite
_diffrn_radiation_source 'fine-focus sealed tube'
_diffrn_radiation_type MoK\a
_diffrn_radiation_wavelength 0.71073
_diffrn_reflns_av_R_equivalents 0.0895
_diffrn_reflns_av_sigmaI/netI 0.0437
_diffrn_reflns_limit_h_max 9
_diffrn_reflns_limit_h_min -9
_diffrn_reflns_limit_k_max 19
_diffrn_reflns_limit_k_min -19
_diffrn_reflns_limit_l_max 10
_diffrn_reflns_limit_l_min -10
_diffrn_reflns_number 9744
_diffrn_reflns_theta_full 28.32
_diffrn_reflns_theta_max 28.32
_diffrn_reflns_theta_min 2.81
_exptl_absorpt_coefficient_mu 45.537
_exptl_absorpt_correction_T_max 0.2591
_exptl_absorpt_correction_T_min 0.0864
_exptl_absorpt_correction_type multi-scan
_exptl_absorpt_process_details 'SADABS (Sheldrick, 2003)'
_exptl_crystal_colour silver
_exptl_crystal_density_diffrn 7.358
_exptl_crystal_density_method 'not measured'
_exptl_crystal_description irregular
_exptl_crystal_F_000 1499
_exptl_crystal_size_max 0.09
_exptl_crystal_size_mid 0.05
_exptl_crystal_size_min 0.03
_refine_diff_density_max 2.229
_refine_diff_density_min -2.010
_refine_diff_density_rms 0.459
_refine_ls_extinction_coef 0.00197(11)
_refine_ls_extinction_expression Fc^*^=kFc[1+0.001xFc^2^\l^3^/sin(2\q)]^-1/4^
_refine_ls_extinction_method SHELXL
_refine_ls_goodness_of_fit_ref 1.049
_refine_ls_matrix_type full
_refine_ls_number_parameters 48
_refine_ls_number_reflns 1030
_refine_ls_number_restraints 0
_refine_ls_restrained_S_all 1.049
_refine_ls_R_factor_all 0.0368
_refine_ls_R_factor_gt 0.0293
_refine_ls_shift/su_max 0.001
_refine_ls_shift/su_mean 0.000
_refine_ls_structure_factor_coef Fsqd
_refine_ls_weighting_details 'calc w=1/[\s^2^(Fo^2^)+(0.0250P)^2^+0.0000P] where P=(Fo^2^+2Fc^2^)/3'
_refine_ls_weighting_scheme calc
_refine_ls_wR_factor_gt 0.0614
_refine_ls_wR_factor_ref 0.0648
_reflns_number_gt 877
_reflns_number_total 1030
_reflns_threshold_expression >2sigma(I)
_cod_data_source_file ic900616c_si_002_02.cif
_cod_data_source_block Tb
_cod_depositor_comments
;
The following automatic conversions were performed:
'_symmetry_cell_setting' value 'Orthorhombic' changed to 'orthorhombic'
according to '/home/saulius/struct/CIF-dictionaries/cif_core.dic'
dictionary named 'cif_core.dic' version 2.4.1 from 2010-06-29.

Automatic conversion script
Id: cif_fix_enum 1527 2010-12-29 10:47:43Z saulius 
;
_cod_database_code 4302689

loop_
_symmetry_equiv_pos_as_xyz
'x, y, z'
'-x+1/2, -y, z+1/2'
'-x, y+1/2, -z'
'x+1/2, -y+1/2, -z+1/2'
'-x, -y, -z'
'x-1/2, y, -z-1/2'
'x, -y-1/2, z'
'-x-1/2, y-1/2, z-1/2'

loop_
_atom_site_label
_atom_site_type_symbol
_atom_site_fract_x
_atom_site_fract_y
_atom_site_fract_z
_atom_site_U_iso_or_equiv
_atom_site_adp_type
_atom_site_occupancy
_atom_site_symmetry_multiplicity
_atom_site_calc_flag
_atom_site_refinement_flags
_atom_site_disorder_assembly
_atom_site_disorder_group
Tb2 Tb 0.00982(6) 0.09487(3) 0.81736(5) 0.00660(15) Uani 1 1 d . . .
Tb1 Tb 0.17046(7) 0.12685(3) 0.32131(6) 0.0059(2) Uani 0.761(3) 1 d P . .
Mg* Mg 0.17046(7) 0.12685(3) 0.32131(6) 0.0059(2) Uani 0.239(3) 1 d P . .
Ge3 Ge 0.16651(13) 0.96368(6) 0.53345(11) 0.0072(2) Uani 1 1 d . . .
Ge1 Ge 0.97577(18) 0.2500 0.09065(17) 0.0089(3) Uani 1 2 d S . .
Ge2 Ge 0.21531(18) 0.2500 0.63716(17) 0.0069(3) Uani 1 2 d S . .
Mg Mg 0.3413(6) 0.2500 -0.0173(5) 0.0086(8) Uani 1 2 d S . .

loop_
_atom_site_aniso_label
_atom_site_aniso_U_11
_atom_site_aniso_U_22
_atom_site_aniso_U_33
_atom_site_aniso_U_23
_atom_site_aniso_U_13
_atom_site_aniso_U_12
Tb2 0.0075(2) 0.0072(2) 0.0052(2) -0.00009(15) -0.00002(16) 0.00030(15)
Tb1 0.0077(3) 0.0059(3) 0.0042(3) -0.00001(18) 0.00011(19) -0.00031(19)
Mg* 0.0077(3) 0.0059(3) 0.0042(3) -0.00001(18) 0.00011(19) -0.00031(19)
Ge3 0.0094(5) 0.0076(4) 0.0045(4) 0.0003(3) 0.0000(3) 0.0012(3)
Ge1 0.0092(7) 0.0099(7) 0.0077(6) 0.000 -0.0018(5) 0.000
Ge2 0.0080(6) 0.0063(6) 0.0066(6) 0.000 0.0000(5) 0.000
Mg 0.010(2) 0.009(2) 0.007(2) 0.000 -0.0025(16) 0.000

loop_
_atom_type_symbol
_atom_type_description
_atom_type_scat_dispersion_real
_atom_type_scat_dispersion_imag
_atom_type_scat_source
Mg Mg 0.0486 0.0363 'International Tables Vol C Tables 4.2.6.8 and 6.1.1.4'
Ge Ge 0.1547 1.8001 'International Tables Vol C Tables 4.2.6.8 and 6.1.1.4'
Tb Tb -0.1723 4.1537 'International Tables Vol C Tables 4.2.6.8 and 6.1.1.4'

loop_
_geom_angle_atom_site_label_1
_geom_angle_atom_site_label_2
_geom_angle_atom_site_label_3
_geom_angle
_geom_angle_site_symmetry_1
_geom_angle_site_symmetry_3
_geom_angle_publ_flag
Ge3 Tb2 Ge2 95.49(5) 2_565 . ?
Ge3 Tb2 Ge1 83.41(5) 2_565 1_456 ?
Ge2 Tb2 Ge1 79.12(6) . 1_456 ?
Ge3 Tb2 Ge2 132.05(4) 2_565 6_557 ?
Ge2 Tb2 Ge2 80.77(6) . 6_557 ?
Ge1 Tb2 Ge2 48.80(4) 1_456 6_557 ?
Ge3 Tb2 Ge3 136.58(4) 2_565 5_566 ?
Ge2 Tb2 Ge3 89.85(5) . 5_566 ?
Ge1 Tb2 Ge3 139.68(4) 1_456 5_566 ?
Ge2 Tb2 Ge3 91.35(4) 6_557 5_566 ?
Ge3 Tb2 Ge3 86.73(5) 2_565 1_545 ?
Ge2 Tb2 Ge3 87.51(6) . 1_545 ?
Ge1 Tb2 Ge3 162.51(4) 1_456 1_545 ?
Ge2 Tb2 Ge3 140.13(4) 6_557 1_545 ?
Ge3 Tb2 Ge3 50.40(5) 5_566 1_545 ?
Ge3 Tb2 Ge3 102.34(5) 2_565 6_547 ?
Ge2 Tb2 Ge3 161.24(3) . 6_547 ?
Ge1 Tb2 Ge3 97.03(5) 1_456 6_547 ?
Ge2 Tb2 Ge3 82.95(6) 6_557 6_547 ?
Ge3 Tb2 Ge3 81.24(4) 5_566 6_547 ?
Ge3 Tb2 Ge3 99.17(5) 1_545 6_547 ?
Ge3 Tb2 Mg 146.62(6) 2_565 6_556 ?
Ge2 Tb2 Mg 51.18(7) . 6_556 ?
Ge1 Tb2 Mg 87.55(8) 1_456 6_556 ?
Ge2 Tb2 Mg 50.65(7) 6_557 6_556 ?
Ge3 Tb2 Mg 56.66(6) 5_566 6_556 ?
Ge3 Tb2 Mg 92.85(8) 1_545 6_556 ?
Ge3 Tb2 Mg 110.64(8) 6_547 6_556 ?
Ge3 Tb2 Mg 57.00(6) 2_565 1_556 ?
Ge2 Tb2 Mg 50.49(8) . 1_556 ?
Ge1 Tb2 Mg 48.48(7) 1_456 1_556 ?
Ge2 Tb2 Mg 87.06(8) 6_557 1_556 ?
Ge3 Tb2 Mg 140.05(7) 5_566 1_556 ?
Ge3 Tb2 Mg 114.09(8) 1_545 1_556 ?
Ge3 Tb2 Mg 137.83(8) 6_547 1_556 ?
Mg Tb2 Mg 93.49(9) 6_556 1_556 ?
Ge3 Tb2 Mg* 100.81(4) 2_565 5_556 ?
Ge2 Tb2 Mg* 134.07(5) . 5_556 ?
Ge1 Tb2 Mg* 144.96(3) 1_456 5_556 ?
Ge2 Tb2 Mg* 115.98(5) 6_557 5_556 ?
Ge3 Tb2 Mg* 49.92(2) 5_566 5_556 ?
Ge3 Tb2 Mg* 51.40(4) 1_545 5_556 ?
Ge3 Tb2 Mg* 47.97(3) 6_547 5_556 ?
Mg Tb2 Mg* 104.88(7) 6_556 5_556 ?
Mg Tb2 Mg* 156.42(5) 1_556 5_556 ?
Ge3 Tb2 Tb1 100.81(4) 2_565 5_556 ?
Ge2 Tb2 Tb1 134.07(5) . 5_556 ?
Ge1 Tb2 Tb1 144.96(3) 1_456 5_556 ?
Ge2 Tb2 Tb1 115.98(5) 6_557 5_556 ?
Ge3 Tb2 Tb1 49.92(2) 5_566 5_556 ?
Ge3 Tb2 Tb1 51.40(4) 1_545 5_556 ?
Ge3 Tb2 Tb1 47.97(3) 6_547 5_556 ?
Mg Tb2 Tb1 104.88(7) 6_556 5_556 ?
Mg Tb2 Tb1 156.42(5) 1_556 5_556 ?
Mg* Tb2 Tb1 0.000(17) 5_556 5_556 ?
Ge3 Tb2 Tb2 154.51(3) 2_565 6_557 ?
Ge2 Tb2 Tb2 109.60(4) . 6_557 ?
Ge1 Tb2 Tb2 96.67(3) 1_456 6_557 ?
Ge2 Tb2 Tb2 51.79(4) 6_557 6_557 ?
Ge3 Tb2 Tb2 50.73(2) 5_566 6_557 ?
Ge3 Tb2 Tb2 98.43(4) 1_545 6_557 ?
Ge3 Tb2 Tb2 52.25(4) 6_547 6_557 ?
Mg Tb2 Tb2 58.46(6) 6_556 6_557 ?
Mg Tb2 Tb2 138.53(5) 1_556 6_557 ?
Mg* Tb2 Tb2 64.97(2) 5_556 6_557 ?
Tb1 Tb2 Tb2 64.97(2) 5_556 6_557 ?
Ge3 Tb1 Ge3 94.02(5) 2_564 1_545 ?
Ge3 Tb1 Ge1 89.94(6) 2_564 1_455 ?
Ge3 Tb1 Ge1 149.05(4) 1_545 1_455 ?
Ge3 Tb1 Ge1 99.35(5) 2_564 6_556 ?
Ge3 Tb1 Ge1 112.37(5) 1_545 6_556 ?
Ge1 Tb1 Ge1 97.16(5) 1_455 6_556 ?
Ge3 Tb1 Ge3 115.16(5) 2_564 5_566 ?
Ge3 Tb1 Ge3 53.92(4) 1_545 5_566 ?
Ge1 Tb1 Ge3 96.85(6) 1_455 5_566 ?
Ge1 Tb1 Ge3 142.61(5) 6_556 5_566 ?
Ge3 Tb1 Ge2 149.26(4) 2_564 . ?
Ge3 Tb1 Ge2 91.54(6) 1_545 . ?
Ge1 Tb1 Ge2 100.55(6) 1_455 . ?
Ge1 Tb1 Ge2 50.97(4) 6_556 . ?
Ge3 Tb1 Ge2 92.38(5) 5_566 . ?
Ge3 Tb1 Mg 154.02(8) 2_564 6_556 ?
Ge3 Tb1 Mg 100.13(7) 1_545 6_556 ?
Ge1 Tb1 Mg 66.90(8) 1_455 6_556 ?
Ge1 Tb1 Mg 95.27(8) 6_556 6_556 ?
Ge3 Tb1 Mg 59.44(6) 5_566 6_556 ?
Ge2 Tb1 Mg 52.49(8) . 6_556 ?
Ge3 Tb1 Mg 59.43(6) 2_564 . ?
Ge3 Tb1 Mg 151.06(5) 1_545 . ?
Ge1 Tb1 Mg 50.88(8) 1_455 . ?
Ge1 Tb1 Mg 65.61(8) 6_556 . ?
Ge3 Tb1 Mg 144.82(7) 5_566 . ?
Ge2 Tb1 Mg 105.78(7) . . ?
Mg Tb1 Mg 108.81(8) 6_556 . ?
Ge3 Tb1 Tb1 117.62(3) 2_564 7_565 ?
Ge3 Tb1 Tb1 145.29(3) 1_545 7_565 ?
Ge1 Tb1 Tb1 51.66(3) 1_455 7_565 ?
Ge1 Tb1 Tb1 51.91(3) 6_556 7_565 ?
Ge3 Tb1 Tb1 116.36(3) 5_566 7_565 ?
Ge2 Tb1 Tb1 54.03(3) . 7_565 ?
Mg Tb1 Tb1 57.39(4) 6_556 7_565 ?
Mg Tb1 Tb1 58.24(5) . 7_565 ?
Ge3 Tb1 Mg* 117.62(3) 2_564 7_565 ?
Ge3 Tb1 Mg* 145.29(3) 1_545 7_565 ?
Ge1 Tb1 Mg* 51.66(3) 1_455 7_565 ?
Ge1 Tb1 Mg* 51.91(3) 6_556 7_565 ?
Ge3 Tb1 Mg* 116.36(3) 5_566 7_565 ?
Ge2 Tb1 Mg* 54.03(3) . 7_565 ?
Mg Tb1 Mg* 57.39(4) 6_556 7_565 ?
Mg Tb1 Mg* 58.24(5) . 7_565 ?
Tb1 Tb1 Mg* 0.00(2) 7_565 7_565 ?
Ge3 Tb1 Tb2 60.12(3) 2_564 5_556 ?
Ge3 Tb1 Tb2 55.64(5) 1_545 5_556 ?
Ge1 Tb1 Tb2 101.34(5) 1_455 5_556 ?
Ge1 Tb1 Tb2 151.99(3) 6_556 5_556 ?
Ge3 Tb1 Tb2 55.30(3) 5_566 5_556 ?
Ge2 Tb1 Tb2 142.70(3) . 5_556 ?
Mg Tb1 Tb2 111.25(7) 6_556 5_556 ?
Mg Tb1 Tb2 111.48(6) . 5_556 ?
Tb1 Tb1 Tb2 152.52(2) 7_565 5_556 ?
Mg* Tb1 Tb2 152.52(2) 7_565 5_556 ?
Ge3 Tb1 Tb2 105.36(6) 2_564 6_657 ?
Ge3 Tb1 Tb2 58.45(3) 1_545 6_657 ?
Ge1 Tb1 Tb2 148.70(3) 1_455 6_657 ?
Ge1 Tb1 Tb2 54.04(4) 6_556 6_657 ?
Ge3 Tb1 Tb2 100.79(5) 5_566 6_657 ?
Ge2 Tb1 Tb2 53.35(4) . 6_657 ?
Mg Tb1 Tb2 100.61(9) 6_556 6_657 ?
Mg Tb1 Tb2 114.26(8) . 6_657 ?
Tb1 Tb1 Tb2 97.159(12) 7_565 6_657 ?
Mg* Tb1 Tb2 97.159(12) 7_565 6_657 ?
Tb2 Tb1 Tb2 109.96(3) 5_556 6_657 ?
Ge3 Ge3 Mg* 134.87(6) 5_576 2_565 ?
Ge3 Ge3 Tb1 134.87(6) 5_576 2_565 ?
Mg* Ge3 Tb1 0.00(3) 2_565 2_565 ?
Ge3 Ge3 Mg* 64.56(4) 5_576 1_565 ?
Mg* Ge3 Mg* 145.52(4) 2_565 1_565 ?
Tb1 Ge3 Mg* 145.52(4) 2_565 1_565 ?
Ge3 Ge3 Tb1 64.56(4) 5_576 1_565 ?
Mg* Ge3 Tb1 145.52(4) 2_565 1_565 ?
Tb1 Ge3 Tb1 145.52(4) 2_565 1_565 ?
Mg* Ge3 Tb1 0.00(3) 1_565 1_565 ?
Ge3 Ge3 Mg* 61.52(6) 5_576 5_566 ?
Mg* Ge3 Mg* 80.15(5) 2_565 5_566 ?
Tb1 Ge3 Mg* 80.15(5) 2_565 5_566 ?
Mg* Ge3 Mg* 126.08(4) 1_565 5_566 ?
Tb1 Ge3 Mg* 126.08(4) 1_565 5_566 ?
Ge3 Ge3 Tb1 61.52(6) 5_576 5_566 ?
Mg* Ge3 Tb1 80.15(5) 2_565 5_566 ?
Tb1 Ge3 Tb1 80.15(5) 2_565 5_566 ?
Mg* Ge3 Tb1 126.08(4) 1_565 5_566 ?
Tb1 Ge3 Tb1 126.08(4) 1_565 5_566 ?
Mg* Ge3 Tb1 0.00(3) 5_566 5_566 ?
Ge3 Ge3 Tb2 134.40(6) 5_576 2_564 ?
Mg* Ge3 Tb2 89.46(6) 2_565 2_564 ?
Tb1 Ge3 Tb2 89.46(6) 2_565 2_564 ?
Mg* Ge3 Tb2 84.68(4) 1_565 2_564 ?
Tb1 Ge3 Tb2 84.68(4) 1_565 2_564 ?
Mg* Ge3 Tb2 135.76(5) 5_566 2_564 ?
Tb1 Ge3 Tb2 135.76(5) 5_566 2_564 ?
Ge3 Ge3 Tb2 64.90(4) 5_576 5_566 ?
Mg* Ge3 Tb2 136.43(5) 2_565 5_566 ?
Tb1 Ge3 Tb2 136.43(5) 2_565 5_566 ?
Mg* Ge3 Tb2 74.44(5) 1_565 5_566 ?
Tb1 Ge3 Tb2 74.44(5) 1_565 5_566 ?
Mg* Ge3 Tb2 83.19(5) 5_566 5_566 ?
Tb1 Ge3 Tb2 83.19(5) 5_566 5_566 ?
Tb2 Ge3 Tb2 75.24(5) 2_564 5_566 ?
Ge3 Ge3 Tb2 64.70(5) 5_576 1_565 ?
Mg* Ge3 Tb2 82.93(6) 2_565 1_565 ?
Tb1 Ge3 Tb2 82.93(6) 2_565 1_565 ?
Mg* Ge3 Tb2 84.39(6) 1_565 1_565 ?
Tb1 Ge3 Tb2 84.39(6) 1_565 1_565 ?
Mg* Ge3 Tb2 73.30(4) 5_566 1_565 ?
Tb1 Ge3 Tb2 73.30(4) 5_566 1_565 ?
Tb2 Ge3 Tb2 148.17(3) 2_564 1_565 ?
Tb2 Ge3 Tb2 129.60(5) 5_566 1_565 ?
Ge3 Ge3 Mg 110.75(9) 5_576 2_565 ?
Mg* Ge3 Mg 69.26(8) 2_565 2_565 ?
Tb1 Ge3 Mg 69.26(8) 2_565 2_565 ?
Mg* Ge3 Mg 138.08(9) 1_565 2_565 ?
Tb1 Ge3 Mg 138.08(9) 1_565 2_565 ?
Mg* Ge3 Mg 65.97(8) 5_566 2_565 ?
Tb1 Ge3 Mg 65.97(8) 5_566 2_565 ?
Tb2 Ge3 Mg 70.11(8) 2_564 2_565 ?
Tb2 Ge3 Mg 67.18(8) 5_566 2_565 ?
Tb2 Ge3 Mg 133.53(8) 1_565 2_565 ?
Ge3 Ge3 Tb2 120.14(7) 5_576 6_667 ?
Mg* Ge3 Tb2 71.92(5) 2_565 6_667 ?
Tb1 Ge3 Tb2 71.92(5) 2_565 6_667 ?
Mg* Ge3 Tb2 73.64(4) 1_565 6_667 ?
Tb1 Ge3 Tb2 73.64(4) 1_565 6_667 ?
Mg* Ge3 Tb2 136.36(5) 5_566 6_667 ?
Tb1 Ge3 Tb2 136.36(5) 5_566 6_667 ?
Tb2 Ge3 Tb2 77.66(5) 2_564 6_667 ?
Tb2 Ge3 Tb2 139.54(3) 5_566 6_667 ?
Tb2 Ge3 Tb2 70.59(5) 1_565 6_667 ?
Mg Ge3 Tb2 128.88(8) 2_565 6_667 ?
Ge2 Ge1 Mg 118.75(11) 6_656 1_655 ?
Ge2 Ge1 Mg* 140.85(3) 6_656 7_665 ?
Mg Ge1 Mg* 74.34(8) 1_655 7_665 ?
Ge2 Ge1 Tb1 140.85(3) 6_656 7_665 ?
Mg Ge1 Tb1 74.34(8) 1_655 7_665 ?
Mg* Ge1 Tb1 0.00(2) 7_665 7_665 ?
Ge2 Ge1 Tb1 140.85(3) 6_656 1_655 ?
Mg Ge1 Tb1 74.34(8) 1_655 1_655 ?
Mg* Ge1 Tb1 76.68(6) 7_665 1_655 ?
Tb1 Ge1 Tb1 76.68(6) 7_665 1_655 ?
Ge2 Ge1 Mg* 140.85(3) 6_656 1_655 ?
Mg Ge1 Mg* 74.34(8) 1_655 1_655 ?
Mg* Ge1 Mg* 76.68(6) 7_665 1_655 ?
Tb1 Ge1 Mg* 76.68(6) 7_665 1_655 ?
Tb1 Ge1 Mg* 0.00(3) 1_655 1_655 ?
Ge2 Ge1 Mg* 67.46(5) 6_656 4 ?
Mg Ge1 Mg* 141.91(3) 1_655 4 ?
Mg* Ge1 Mg* 80.43(5) 7_665 4 ?
Tb1 Ge1 Mg* 80.43(5) 7_665 4 ?
Tb1 Ge1 Mg* 126.80(6) 1_655 4 ?
Mg* Ge1 Mg* 126.80(6) 1_655 4 ?
Ge2 Ge1 Tb1 67.46(5) 6_656 4 ?
Mg Ge1 Tb1 141.91(3) 1_655 4 ?
Mg* Ge1 Tb1 80.43(5) 7_665 4 ?
Tb1 Ge1 Tb1 80.43(5) 7_665 4 ?
Tb1 Ge1 Tb1 126.80(6) 1_655 4 ?
Mg* Ge1 Tb1 126.80(6) 1_655 4 ?
Mg* Ge1 Tb1 0.000(13) 4 4 ?
Ge2 Ge1 Mg* 67.46(5) 6_656 6_656 ?
Mg Ge1 Mg* 141.91(3) 1_655 6_656 ?
Mg* Ge1 Mg* 126.80(6) 7_665 6_656 ?
Tb1 Ge1 Mg* 126.80(6) 7_665 6_656 ?
Tb1 Ge1 Mg* 80.43(5) 1_655 6_656 ?
Mg* Ge1 Mg* 80.43(5) 1_655 6_656 ?
Mg* Ge1 Mg* 76.17(7) 4 6_656 ?
Tb1 Ge1 Mg* 76.17(7) 4 6_656 ?
Ge2 Ge1 Tb1 67.46(5) 6_656 6_656 ?
Mg Ge1 Tb1 141.91(3) 1_655 6_656 ?
Mg* Ge1 Tb1 126.80(6) 7_665 6_656 ?
Tb1 Ge1 Tb1 126.80(6) 7_665 6_656 ?
Tb1 Ge1 Tb1 80.43(5) 1_655 6_656 ?
Mg* Ge1 Tb1 80.43(5) 1_655 6_656 ?
Mg* Ge1 Tb1 76.17(7) 4 6_656 ?
Tb1 Ge1 Tb1 76.17(7) 4 6_656 ?
Mg* Ge1 Tb1 0.00(2) 6_656 6_656 ?
Ge2 Ge1 Tb2 65.63(4) 6_656 1_654 ?
Mg Ge1 Tb2 73.58(6) 1_655 1_654 ?
Mg* Ge1 Tb2 146.66(5) 7_665 1_654 ?
Tb1 Ge1 Tb2 146.66(5) 7_665 1_654 ?
Tb1 Ge1 Tb2 86.19(6) 1_655 1_654 ?
Mg* Ge1 Tb2 86.19(6) 1_655 1_654 ?
Mg* Ge1 Tb2 131.88(5) 4 1_654 ?
Tb1 Ge1 Tb2 131.88(5) 4 1_654 ?
Mg* Ge1 Tb2 76.75(4) 6_656 1_654 ?
Tb1 Ge1 Tb2 76.75(4) 6_656 1_654 ?
Ge2 Ge1 Tb2 65.63(4) 6_656 7_664 ?
Mg Ge1 Tb2 73.58(6) 1_655 7_664 ?
Mg* Ge1 Tb2 86.20(6) 7_665 7_664 ?
Tb1 Ge1 Tb2 86.20(6) 7_665 7_664 ?
Tb1 Ge1 Tb2 146.66(5) 1_655 7_664 ?
Mg* Ge1 Tb2 146.66(5) 1_655 7_664 ?
Mg* Ge1 Tb2 76.75(4) 4 7_664 ?
Tb1 Ge1 Tb2 76.75(4) 4 7_664 ?
Mg* Ge1 Tb2 131.88(5) 6_656 7_664 ?
Tb1 Ge1 Tb2 131.88(5) 6_656 7_664 ?
Tb2 Ge1 Tb2 93.26(7) 1_654 7_664 ?
Ge1 Ge2 Mg 114.91(11) 6_556 1_556 ?
Ge1 Ge2 Mg 117.34(11) 6_556 6_556 ?
Mg Ge2 Mg 127.75(12) 1_556 6_556 ?
Ge1 Ge2 Tb2 131.92(3) 6_556 . ?
Mg Ge2 Tb2 73.61(7) 1_556 . ?
Mg Ge2 Tb2 72.18(7) 6_556 . ?
Ge1 Ge2 Tb2 131.92(3) 6_556 7_565 ?
Mg Ge2 Tb2 73.61(7) 1_556 7_565 ?
Mg Ge2 Tb2 72.18(7) 6_556 7_565 ?
Tb2 Ge2 Tb2 96.16(6) . 7_565 ?
Ge1 Ge2 Tb1 61.57(5) 6_556 . ?
Mg Ge2 Tb1 142.58(4) 1_556 . ?
Mg Ge2 Tb1 68.73(7) 6_556 . ?
Tb2 Ge2 Tb1 83.21(5) . . ?
Tb2 Ge2 Tb1 139.08(5) 7_565 . ?
Ge1 Ge2 Tb1 61.57(5) 6_556 7_565 ?
Mg Ge2 Tb1 142.58(4) 1_556 7_565 ?
Mg Ge2 Tb1 68.73(7) 6_556 7_565 ?
Tb2 Ge2 Tb1 139.08(5) . 7_565 ?
Tb2 Ge2 Tb1 83.20(5) 7_565 7_565 ?
Tb1 Ge2 Tb1 71.93(7) . 7_565 ?
Ge1 Ge2 Mg* 61.57(5) 6_556 7_565 ?
Mg Ge2 Mg* 142.58(4) 1_556 7_565 ?
Mg Ge2 Mg* 68.73(7) 6_556 7_565 ?
Tb2 Ge2 Mg* 139.08(5) . 7_565 ?
Tb2 Ge2 Mg* 83.20(5) 7_565 7_565 ?
Tb1 Ge2 Mg* 71.93(7) . 7_565 ?
Tb1 Ge2 Mg* 0.00(2) 7_565 7_565 ?
Ge1 Ge2 Tb2 65.58(5) 6_556 6_657 ?
Mg Ge2 Tb2 71.13(6) 1_556 6_657 ?
Mg Ge2 Tb2 132.63(4) 6_556 6_657 ?
Tb2 Ge2 Tb2 74.64(5) . 6_657 ?
Tb2 Ge2 Tb2 144.73(5) 7_565 6_657 ?
Tb1 Ge2 Tb2 74.66(4) . 6_657 ?
Tb1 Ge2 Tb2 126.09(5) 7_565 6_657 ?
Mg* Ge2 Tb2 126.09(5) 7_565 6_657 ?
Ge1 Ge2 Tb2 65.58(5) 6_556 4_556 ?
Mg Ge2 Tb2 71.13(6) 1_556 4_556 ?
Mg Ge2 Tb2 132.63(4) 6_556 4_556 ?
Tb2 Ge2 Tb2 144.73(5) . 4_556 ?
Tb2 Ge2 Tb2 74.64(5) 7_565 4_556 ?
Tb1 Ge2 Tb2 126.09(5) . 4_556 ?
Tb1 Ge2 Tb2 74.66(4) 7_565 4_556 ?
Mg* Ge2 Tb2 74.66(4) 7_565 4_556 ?
Tb2 Ge2 Tb2 93.21(7) 6_657 4_556 ?
Ge1 Mg Ge2 89.18(13) 1_455 1_554 ?
Ge1 Mg Ge2 178.58(17) 1_455 6_656 ?
Ge2 Mg Ge2 89.41(13) 1_554 6_656 ?
Ge1 Mg Ge3 86.84(8) 1_455 2_564 ?
Ge2 Mg Ge3 96.50(8) 1_554 2_564 ?
Ge2 Mg Ge3 93.33(8) 6_656 2_564 ?
Ge1 Mg Ge3 86.83(8) 1_455 8_655 ?
Ge2 Mg Ge3 96.50(8) 1_554 8_655 ?
Ge2 Mg Ge3 93.33(8) 6_656 8_655 ?
Ge3 Mg Ge3 165.44(15) 2_564 8_655 ?
Ge1 Mg Mg* 122.32(12) 1_455 4 ?
Ge2 Mg Mg* 131.19(11) 1_554 4 ?
Ge2 Mg Mg* 58.78(8) 6_656 4 ?
Ge3 Mg Mg* 119.33(11) 2_564 4 ?
Ge3 Mg Mg* 54.60(5) 8_655 4 ?
Ge1 Mg Tb1 122.32(12) 1_455 4 ?
Ge2 Mg Tb1 131.19(11) 1_554 4 ?
Ge2 Mg Tb1 58.78(8) 6_656 4 ?
Ge3 Mg Tb1 119.33(11) 2_564 4 ?
Ge3 Mg Tb1 54.60(5) 8_655 4 ?
Mg* Mg Tb1 0.000(19) 4 4 ?
Ge1 Mg Mg* 122.32(12) 1_455 6_656 ?
Ge2 Mg Mg* 131.19(11) 1_554 6_656 ?
Ge2 Mg Mg* 58.78(8) 6_656 6_656 ?
Ge3 Mg Mg* 54.60(5) 2_564 6_656 ?
Ge3 Mg Mg* 119.34(11) 8_655 6_656 ?
Mg* Mg Mg* 65.23(9) 4 6_656 ?
Tb1 Mg Mg* 65.23(9) 4 6_656 ?
Ge1 Mg Tb1 122.32(12) 1_455 6_656 ?
Ge2 Mg Tb1 131.19(11) 1_554 6_656 ?
Ge2 Mg Tb1 58.78(8) 6_656 6_656 ?
Ge3 Mg Tb1 54.60(5) 2_564 6_656 ?
Ge3 Mg Tb1 119.34(11) 8_655 6_656 ?
Mg* Mg Tb1 65.23(9) 4 6_656 ?
Tb1 Mg Tb1 65.23(9) 4 6_656 ?
Mg* Mg Tb1 0.000(19) 6_656 6_656 ?
Ge1 Mg Mg* 54.78(7) 1_455 7_565 ?
Ge2 Mg Mg* 128.06(11) 1_554 7_565 ?
Ge2 Mg Mg* 126.29(11) 6_656 7_565 ?
Ge3 Mg Mg* 114.77(12) 2_564 7_565 ?
Ge3 Mg Mg* 51.31(5) 8_655 7_565 ?
Mg* Mg Mg* 67.53(7) 4 7_565 ?
Tb1 Mg Mg* 67.53(7) 4 7_565 ?
Mg* Mg Mg* 100.67(12) 6_656 7_565 ?
Tb1 Mg Mg* 100.67(12) 6_656 7_565 ?
Ge1 Mg Tb1 54.78(7) 1_455 7_565 ?
Ge2 Mg Tb1 128.06(11) 1_554 7_565 ?
Ge2 Mg Tb1 126.29(11) 6_656 7_565 ?
Ge3 Mg Tb1 114.77(12) 2_564 7_565 ?
Ge3 Mg Tb1 51.31(5) 8_655 7_565 ?
Mg* Mg Tb1 67.53(7) 4 7_565 ?
Tb1 Mg Tb1 67.53(7) 4 7_565 ?
Mg* Mg Tb1 100.67(12) 6_656 7_565 ?
Tb1 Mg Tb1 100.67(12) 6_656 7_565 ?
Mg* Mg Tb1 0.000(16) 7_565 7_565 ?

loop_
_geom_bond_atom_site_label_1
_geom_bond_atom_site_label_2
_geom_bond_distance
_geom_bond_site_symmetry_2
_geom_bond_publ_flag
Tb2 Ge3 2.9726(18) 2_565 ?
Tb2 Ge2 3.0258(17) . ?
Tb2 Ge1 3.0971(19) 1_456 ?
Tb2 Ge2 3.0983(19) 6_557 ?
Tb2 Ge3 3.108(2) 5_566 ?
Tb2 Ge3 3.1129(18) 1_545 ?
Tb2 Ge3 3.3081(19) 6_547 ?
Tb2 Mg 3.449(4) 6_556 ?
Tb2 Mg 3.505(3) 1_556 ?
Tb2 Mg* 3.627(2) 5_556 ?
Tb2 Tb1 3.627(2) 5_556 ?
Tb2 Tb2 3.713(3) 6_557 ?
Tb1 Ge3 2.8337(17) 2_564 ?
Tb1 Ge3 2.8806(19) 1_545 ?
Tb1 Ge1 2.8811(17) 1_455 ?
Tb1 Ge1 2.8972(19) 6_556 ?
Tb1 Ge3 2.9593(19) 5_566 ?
Tb1 Ge2 3.043(2) . ?
Tb1 Mg 3.316(4) 6_556 ?
Tb1 Mg 3.396(4) . ?
Tb1 Tb1 3.574(3) 7_565 ?
Tb1 Mg* 3.574(3) 7_565 ?
Tb1 Tb2 3.627(2) 5_556 ?
Tb1 Tb2 3.725(2) 6_657 ?
Ge3 Ge3 2.648(2) 5_576 ?
Ge3 Mg* 2.8338(17) 2_565 ?
Ge3 Tb1 2.8338(17) 2_565 ?
Ge3 Mg* 2.8806(19) 1_565 ?
Ge3 Tb1 2.8806(19) 1_565 ?
Ge3 Mg* 2.9593(19) 5_566 ?
Ge3 Tb1 2.9593(19) 5_566 ?
Ge3 Tb2 2.9726(18) 2_564 ?
Ge3 Tb2 3.108(2) 5_566 ?
Ge3 Tb2 3.1129(18) 1_565 ?
Ge3 Mg 3.126(3) 2_565 ?
Ge3 Tb2 3.3081(19) 6_667 ?
Ge1 Ge2 2.559(2) 6_656 ?
Ge1 Mg 2.736(5) 1_655 ?
Ge1 Mg* 2.8811(17) 7_665 ?
Ge1 Tb1 2.8811(17) 7_665 ?
Ge1 Tb1 2.8811(17) 1_655 ?
Ge1 Mg* 2.8811(17) 1_655 ?
Ge1 Mg* 2.8972(19) 4 ?
Ge1 Tb1 2.8972(19) 4 ?
Ge1 Mg* 2.8972(19) 6_656 ?
Ge1 Tb1 2.8972(19) 6_656 ?
Ge1 Tb2 3.0971(19) 1_654 ?
Ge1 Tb2 3.0972(19) 7_664 ?
Ge2 Ge1 2.559(2) 6_556 ?
Ge2 Mg 2.819(5) 1_556 ?
Ge2 Mg 2.823(5) 6_556 ?
Ge2 Tb2 3.0258(17) 7_565 ?
Ge2 Tb1 3.043(2) 7_565 ?
Ge2 Mg* 3.043(2) 7_565 ?
Ge2 Tb2 3.0983(19) 6_657 ?
Ge2 Tb2 3.0984(19) 4_556 ?
Mg Ge1 2.736(5) 1_455 ?
Mg Ge2 2.819(5) 1_554 ?
Mg Ge2 2.823(5) 6_656 ?
Mg Ge3 3.126(3) 2_564 ?
Mg Ge3 3.126(3) 8_655 ?
Mg Mg* 3.316(4) 4 ?
Mg Tb1 3.316(4) 4 ?
Mg Mg* 3.316(4) 6_656 ?
Mg Tb1 3.316(4) 6_656 ?
Mg Mg* 3.396(4) 7_565 ?
Mg Tb1 3.396(4) 7_565 ?
